data_4069310
loop_
_publ_author_name
'Evans, William J.'
'Walensky, Justin R.'
'Ziller, Joseph W.'
'Rheingold, Arnold L.'

_publ_section_title
;
 Insertion of Carbodiimides and Organic Azides into Actinide&#x2212;Carbon
 Bonds
;
_journal_issue 12
_journal_name_full Organometallics
_journal_page_first 3350
_journal_paper_doi 10.1021/om900135e
_journal_volume 28
_journal_year 2009
_chemical_formula_sum 'C33 H48 N2 U'
_chemical_formula_weight 710.76
_chemical_name_systematic
; 
 ? 
;
_space_group_IT_number 14
_symmetry_cell_setting monoclinic
_symmetry_space_group_name_Hall '-P 2yn'
_symmetry_space_group_name_H-M 'P 1 21/n 1'
_atom_sites_solution_hydrogens geom
_atom_sites_solution_primary direct
_atom_sites_solution_secondary difmap
_audit_creation_method SHELXL-97
_cell_angle_alpha 90.00
_cell_angle_beta 92.7800(10)
_cell_angle_gamma 90.00
_cell_formula_units_Z 4
_cell_length_a 10.0405(6)
_cell_length_b 16.7741(10)
_cell_length_c 17.8447(11)
_cell_measurement_reflns_used 9955
_cell_measurement_temperature 100(2)
_cell_measurement_theta_max 25.39
_cell_measurement_theta_min 2.28
_cell_volume 3001.9(3)
_computing_cell_refinement 'Bruker SMART'
_computing_data_collection 'Bruker SMART'
_computing_data_reduction 'Bruker SAINT'
_computing_molecular_graphics 'Bruker SHELXTL'
_computing_publication_material 'Bruker SHELXTL'
_computing_structure_refinement 'SHELXL-97 (Sheldrick, 1997)'
_computing_structure_solution 'SHELXS-97 (Sheldrick, 1990)'
_diffrn_ambient_temperature 100(2)
_diffrn_measured_fraction_theta_full 1.000
_diffrn_measured_fraction_theta_max 0.998
_diffrn_measurement_device_type 'CCD area detector'
_diffrn_measurement_method 'phi and omega scans'
_diffrn_radiation_monochromator graphite
_diffrn_radiation_source 'fine-focus sealed tube'
_diffrn_radiation_type MoK\a
_diffrn_radiation_wavelength 0.71073
_diffrn_reflns_av_R_equivalents 0.0437
_diffrn_reflns_av_sigmaI/netI 0.0359
_diffrn_reflns_limit_h_max 12
_diffrn_reflns_limit_h_min -12
_diffrn_reflns_limit_k_max 20
_diffrn_reflns_limit_k_min -20
_diffrn_reflns_limit_l_max 16
_diffrn_reflns_limit_l_min -21
_diffrn_reflns_number 25154
_diffrn_reflns_theta_full 25.00
_diffrn_reflns_theta_max 25.40
_diffrn_reflns_theta_min 1.67
_exptl_absorpt_coefficient_mu 5.430
_exptl_absorpt_correction_T_max 0.6705
_exptl_absorpt_correction_T_min 0.3557
_exptl_absorpt_correction_type multi-scan
_exptl_absorpt_process_details SADABS
_exptl_crystal_colour orange
_exptl_crystal_density_diffrn 1.573
_exptl_crystal_density_method 'not measured'
_exptl_crystal_description plate
_exptl_crystal_F_000 1408
_exptl_crystal_size_max 0.24
_exptl_crystal_size_mid 0.20
_exptl_crystal_size_min 0.08
_refine_diff_density_max 1.139
_refine_diff_density_min -0.702
_refine_diff_density_rms 0.099
_refine_ls_extinction_method none
_refine_ls_goodness_of_fit_ref 1.057
_refine_ls_hydrogen_treatment constr
_refine_ls_matrix_type full
_refine_ls_number_parameters 325
_refine_ls_number_reflns 5525
_refine_ls_number_restraints 0
_refine_ls_restrained_S_all 1.057
_refine_ls_R_factor_all 0.0289
_refine_ls_R_factor_gt 0.0217
_refine_ls_shift/su_max 0.008
_refine_ls_shift/su_mean 0.001
_refine_ls_structure_factor_coef Fsqd
_refine_ls_weighting_details 'calc w=1/[\s^2^(Fo^2^)+(0.0200P)^2^+2.6000P] where P=(Fo^2^+2Fc^2^)/3'
_refine_ls_weighting_scheme calc
_refine_ls_wR_factor_gt 0.0504
_refine_ls_wR_factor_ref 0.0535
_reflns_number_gt 4816
_reflns_number_total 5525
_reflns_threshold_expression >2sigma(I)
_cod_data_source_file om900135e_si_002.cif
_cod_data_source_block (C5Me5)2U[(iPr)NC=N(iPr)(C6H4)],_4.
_cod_depositor_comments
;
The following automatic conversions were performed:

'_symmetry_cell_setting' value 'Monoclinic' changed to 'monoclinic'
according to /home/saulius/struct/CIF-dictionaries/cif_core.dic
dictionary named 'cif_core.dic' version 2.4.2 from 2011-04-26.

Automatic conversion script
Id: cif_fix_values 1715 2011-07-08 13:25:40Z adriana 
;
_cod_original_sg_symbol_H-M P2(1)/n
_cod_database_code 4069310

loop_
_symmetry_equiv_pos_as_xyz
'x, y, z'
'-x+1/2, y+1/2, -z+1/2'
'-x, -y, -z'
'x-1/2, -y-1/2, z-1/2'

loop_
_atom_site_label
_atom_site_type_symbol
_atom_site_fract_x
_atom_site_fract_y
_atom_site_fract_z
_atom_site_U_iso_or_equiv
_atom_site_adp_type
_atom_site_occupancy
_atom_site_symmetry_multiplicity
_atom_site_calc_flag
_atom_site_refinement_flags
U1 U 0.195123(11) 0.236904(8) 0.087403(6) 0.01161(5) Uani 1 1 d .
N1 N -0.1249(3) 0.39544(17) 0.14999(15) 0.0158(6) Uani 1 1 d .
N2 N 0.0126(3) 0.31651(17) 0.07988(14) 0.0148(6) Uani 1 1 d .
C1 C -0.3371(3) 0.4303(2) 0.2013(2) 0.0225(8) Uani 1 1 d .
H1B H -0.3752 0.3785 0.1866 0.034 Uiso 1 1 calc R
H1C H -0.3530 0.4685 0.1603 0.034 Uiso 1 1 calc R
H1D H -0.3792 0.4497 0.2462 0.034 Uiso 1 1 calc R
C2 C -0.1880(3) 0.4214(2) 0.21790(18) 0.0160(7) Uani 1 1 d .
H2A H -0.1711 0.3813 0.2587 0.019 Uiso 1 1 calc R
C3 C -0.1257(4) 0.5012(2) 0.2411(2) 0.0247(9) Uani 1 1 d .
H3A H -0.0298 0.4942 0.2520 0.037 Uiso 1 1 calc R
H3B H -0.1674 0.5210 0.2860 0.037 Uiso 1 1 calc R
H3C H -0.1399 0.5397 0.2002 0.037 Uiso 1 1 calc R
C4 C 0.1117(4) 0.3714(2) -0.0310(2) 0.0252(9) Uani 1 1 d .
H4A H 0.1957 0.3784 -0.0015 0.038 Uiso 1 1 calc R
H4B H 0.1034 0.4130 -0.0695 0.038 Uiso 1 1 calc R
H4C H 0.1107 0.3189 -0.0551 0.038 Uiso 1 1 calc R
C5 C -0.0047(3) 0.3775(2) 0.02044(18) 0.0178(8) Uani 1 1 d .
H5A H -0.0027 0.4314 0.0445 0.021 Uiso 1 1 calc R
C6 C -0.1358(4) 0.3681(3) -0.0242(2) 0.0292(9) Uani 1 1 d .
H6A H -0.2097 0.3728 0.0095 0.044 Uiso 1 1 calc R
H6B H -0.1389 0.3156 -0.0484 0.044 Uiso 1 1 calc R
H6C H -0.1438 0.4098 -0.0627 0.044 Uiso 1 1 calc R
C7 C -0.0627(3) 0.3287(2) 0.14341(17) 0.0142(7) Uani 1 1 d .
C8 C 0.0710(3) 0.2158(2) 0.19822(17) 0.0138(7) Uani 1 1 d .
C9 C -0.0487(3) 0.2603(2) 0.19766(19) 0.0154(7) Uani 1 1 d .
C10 C -0.1499(4) 0.2401(2) 0.24581(19) 0.0170(7) Uani 1 1 d .
H10A H -0.2331 0.2670 0.2416 0.020 Uiso 1 1 calc R
C11 C -0.1292(4) 0.1810(2) 0.29951(19) 0.0209(8) Uani 1 1 d .
H11A H -0.1986 0.1669 0.3313 0.025 Uiso 1 1 calc R
C12 C -0.0078(4) 0.1429(2) 0.30657(19) 0.0202(8) Uani 1 1 d .
H12A H 0.0093 0.1056 0.3460 0.024 Uiso 1 1 calc R
C13 C 0.0893(4) 0.1588(2) 0.25634(18) 0.0164(7) Uani 1 1 d .
H13A H 0.1713 0.1305 0.2610 0.020 Uiso 1 1 calc R
C21 C 0.4168(3) 0.3324(2) 0.08849(19) 0.0210(8) Uani 1 1 d .
C22 C 0.4651(3) 0.2602(2) 0.1199(2) 0.0199(8) Uani 1 1 d .
C23 C 0.4103(3) 0.2502(2) 0.19101(19) 0.0166(8) Uani 1 1 d .
C24 C 0.3281(3) 0.3170(2) 0.20399(18) 0.0158(7) Uani 1 1 d .
C25 C 0.3322(3) 0.3681(2) 0.1410(2) 0.0194(8) Uani 1 1 d .
C26 C 0.4658(4) 0.3693(3) 0.0179(2) 0.0341(10) Uani 1 1 d .
H26A H 0.5455 0.4013 0.0302 0.051 Uiso 1 1 calc R
H26B H 0.3959 0.4034 -0.0051 0.051 Uiso 1 1 calc R
H26C H 0.4878 0.3271 -0.0174 0.051 Uiso 1 1 calc R
C27 C 0.5775(4) 0.2114(3) 0.0898(2) 0.0299(9) Uani 1 1 d .
H27A H 0.6631 0.2320 0.1103 0.045 Uiso 1 1 calc R
H27B H 0.5746 0.2151 0.0350 0.045 Uiso 1 1 calc R
H27C H 0.5676 0.1556 0.1048 0.045 Uiso 1 1 calc R
C28 C 0.4468(4) 0.1854(2) 0.24641(19) 0.0233(8) Uani 1 1 d .
H28A H 0.5252 0.2017 0.2775 0.035 Uiso 1 1 calc R
H28B H 0.4671 0.1363 0.2194 0.035 Uiso 1 1 calc R
H28C H 0.3719 0.1758 0.2785 0.035 Uiso 1 1 calc R
C29 C 0.2646(4) 0.3395(2) 0.27581(19) 0.0223(8) Uani 1 1 d .
H29A H 0.3301 0.3672 0.3090 0.033 Uiso 1 1 calc R
H29B H 0.2341 0.2912 0.3007 0.033 Uiso 1 1 calc R
H29C H 0.1884 0.3747 0.2645 0.033 Uiso 1 1 calc R
C30 C 0.2698(4) 0.4498(2) 0.1366(2) 0.0288(9) Uani 1 1 d .
H30A H 0.3328 0.4892 0.1582 0.043 Uiso 1 1 calc R
H30B H 0.1884 0.4501 0.1648 0.043 Uiso 1 1 calc R
H30C H 0.2476 0.4633 0.0841 0.043 Uiso 1 1 calc R
C31 C 0.2572(3) 0.1137(2) -0.00747(19) 0.0183(8) Uani 1 1 d .
C32 C 0.2332(3) 0.0749(2) 0.06106(19) 0.0181(8) Uani 1 1 d .
C33 C 0.0963(3) 0.0817(2) 0.07372(18) 0.0163(7) Uani 1 1 d .
C34 C 0.0348(3) 0.1250(2) 0.01359(18) 0.0160(7) Uani 1 1 d .
C35 C 0.1339(3) 0.1443(2) -0.03693(18) 0.0157(7) Uani 1 1 d .
C36 C 0.3841(4) 0.1122(3) -0.0495(2) 0.0304(10) Uani 1 1 d .
H36A H 0.3866 0.0635 -0.0798 0.046 Uiso 1 1 calc R
H36B H 0.4611 0.1131 -0.0136 0.046 Uiso 1 1 calc R
H36C H 0.3870 0.1589 -0.0823 0.046 Uiso 1 1 calc R
C37 C 0.3320(4) 0.0267(2) 0.1084(2) 0.0306(10) Uani 1 1 d .
H37A H 0.3313 -0.0286 0.0907 0.046 Uiso 1 1 calc R
H37B H 0.3076 0.0282 0.1608 0.046 Uiso 1 1 calc R
H37C H 0.4215 0.0492 0.1043 0.046 Uiso 1 1 calc R
C38 C 0.0198(4) 0.0363(2) 0.1301(2) 0.0270(9) Uani 1 1 d .
H38A H -0.0015 -0.0170 0.1104 0.041 Uiso 1 1 calc R
H38B H -0.0629 0.0647 0.1396 0.041 Uiso 1 1 calc R
H38C H 0.0741 0.0314 0.1770 0.041 Uiso 1 1 calc R
C39 C -0.1134(3) 0.1368(2) 0.0029(2) 0.0242(9) Uani 1 1 d .
H39A H -0.1528 0.0914 -0.0246 0.036 Uiso 1 1 calc R
H39B H -0.1314 0.1859 -0.0256 0.036 Uiso 1 1 calc R
H39C H -0.1525 0.1409 0.0520 0.036 Uiso 1 1 calc R
C40 C 0.1110(4) 0.1787(2) -0.11496(19) 0.0261(9) Uani 1 1 d .
H40A H 0.0901 0.1355 -0.1506 0.039 Uiso 1 1 calc R
H40B H 0.1917 0.2064 -0.1295 0.039 Uiso 1 1 calc R
H40C H 0.0364 0.2164 -0.1153 0.039 Uiso 1 1 calc R

loop_
_atom_site_aniso_label
_atom_site_aniso_U_11
_atom_site_aniso_U_22
_atom_site_aniso_U_33
_atom_site_aniso_U_23
_atom_site_aniso_U_13
_atom_site_aniso_U_12
U1 0.01164(7) 0.01196(9) 0.01134(7) -0.00078(5) 0.00163(5) 0.00121(5)
N1 0.0179(15) 0.0139(17) 0.0158(14) -0.0016(12) 0.0040(12) 0.0032(12)
N2 0.0189(14) 0.0132(17) 0.0125(14) 0.0017(12) 0.0027(11) 0.0022(12)
C1 0.0215(19) 0.023(2) 0.0229(19) -0.0047(16) 0.0041(15) 0.0032(15)
C2 0.0195(18) 0.016(2) 0.0126(16) 0.0012(14) 0.0033(14) 0.0032(14)
C3 0.029(2) 0.021(2) 0.0240(19) -0.0036(16) 0.0019(16) -0.0015(16)
C4 0.030(2) 0.027(2) 0.0187(19) 0.0072(16) 0.0070(16) 0.0076(17)
C5 0.0200(18) 0.017(2) 0.0165(17) 0.0030(14) 0.0021(14) 0.0057(14)
C6 0.026(2) 0.039(3) 0.022(2) 0.0058(17) -0.0020(16) 0.0088(18)
C7 0.0122(16) 0.015(2) 0.0150(16) -0.0007(14) 0.0004(13) -0.0028(14)
C8 0.0128(16) 0.013(2) 0.0154(16) -0.0057(14) 0.0004(13) -0.0018(13)
C9 0.0196(17) 0.013(2) 0.0135(16) -0.0033(14) 0.0004(14) -0.0014(14)
C10 0.0196(18) 0.013(2) 0.0188(18) -0.0061(14) 0.0043(14) 0.0004(14)
C11 0.027(2) 0.015(2) 0.0218(18) -0.0009(15) 0.0124(15) -0.0026(15)
C12 0.032(2) 0.014(2) 0.0142(17) 0.0010(14) 0.0040(15) 0.0023(16)
C13 0.0222(18) 0.014(2) 0.0135(16) -0.0010(14) 0.0013(14) 0.0008(15)
C21 0.0157(18) 0.023(2) 0.0236(19) 0.0008(16) -0.0006(14) -0.0054(15)
C22 0.0127(17) 0.025(2) 0.0221(18) -0.0056(15) -0.0007(14) -0.0001(14)
C23 0.0137(16) 0.019(2) 0.0165(17) -0.0043(14) -0.0045(13) -0.0022(14)
C24 0.0158(17) 0.0113(19) 0.0200(17) -0.0040(14) -0.0032(14) -0.0013(13)
C25 0.0179(18) 0.015(2) 0.0248(19) 0.0007(15) -0.0049(15) -0.0046(14)
C26 0.023(2) 0.045(3) 0.035(2) 0.011(2) 0.0062(18) -0.0088(18)
C27 0.0153(18) 0.042(3) 0.032(2) -0.0154(19) 0.0002(16) 0.0032(17)
C28 0.025(2) 0.024(2) 0.0206(18) -0.0020(16) -0.0082(15) 0.0046(16)
C29 0.026(2) 0.020(2) 0.0209(18) -0.0091(15) -0.0001(15) -0.0005(16)
C30 0.036(2) 0.016(2) 0.034(2) -0.0005(17) -0.0037(18) -0.0032(17)
C31 0.0163(17) 0.019(2) 0.0193(18) -0.0105(15) 0.0037(14) 0.0005(14)
C32 0.0250(19) 0.011(2) 0.0175(18) -0.0061(14) -0.0040(14) 0.0047(15)
C33 0.0280(19) 0.0077(19) 0.0135(17) -0.0053(14) 0.0036(14) 0.0011(14)
C34 0.0178(18) 0.014(2) 0.0165(17) -0.0065(14) 0.0010(14) -0.0011(14)
C35 0.0208(18) 0.015(2) 0.0117(16) -0.0044(14) 0.0010(14) -0.0028(14)
C36 0.0213(19) 0.044(3) 0.026(2) -0.0164(19) 0.0051(16) 0.0014(18)
C37 0.040(2) 0.018(2) 0.032(2) -0.0065(17) -0.0114(18) 0.0062(18)
C38 0.047(2) 0.016(2) 0.0187(19) -0.0024(15) 0.0071(17) -0.0092(18)
C39 0.0166(18) 0.024(2) 0.032(2) -0.0079(17) 0.0014(16) -0.0022(15)
C40 0.035(2) 0.026(2) 0.0177(18) 0.0021(16) 0.0010(16) -0.0070(17)

loop_
_atom_type_symbol
_atom_type_description
_atom_type_scat_dispersion_real
_atom_type_scat_dispersion_imag
_atom_type_scat_source
C C 0.0033 0.0016 'International Tables Vol C Tables 4.2.6.8 and 6.1.1.4'
H H 0.0000 0.0000 'International Tables Vol C Tables 4.2.6.8 and 6.1.1.4'
N N 0.0061 0.0033 'International Tables Vol C Tables 4.2.6.8 and 6.1.1.4'
U U -9.6767 9.6646 'International Tables Vol C Tables 4.2.6.8 and 6.1.1.4'

loop_
_geom_angle_atom_site_label_1
_geom_angle_atom_site_label_2
_geom_angle_atom_site_label_3
_geom_angle
N2 U1 C8 71.75(10)
N2 U1 C21 108.06(11)
C8 U1 C21 122.06(10)
N2 U1 C25 86.47(10)
C8 U1 C25 95.86(11)
C21 U1 C25 30.15(10)
N2 U1 C35 97.83(10)
C8 U1 C35 118.27(10)
C21 U1 C35 119.00(10)
C25 U1 C35 145.30(10)
N2 U1 C31 127.63(10)
C8 U1 C31 122.25(11)
C21 U1 C31 103.54(10)
C25 U1 C31 133.59(10)
C35 U1 C31 29.80(10)
N2 U1 C24 96.77(10)
C8 U1 C24 72.79(10)
C21 U1 C24 49.36(10)
C25 U1 C24 29.80(10)
C35 U1 C24 163.98(10)
C31 U1 C24 135.19(10)
N2 U1 C34 85.50(10)
C8 U1 C34 88.81(10)
C21 U1 C34 148.63(10)
C25 U1 C34 168.96(10)
C35 U1 C34 29.65(10)
C31 U1 C34 48.97(10)
C24 U1 C34 159.54(10)
N2 U1 C22 135.14(10)
C8 U1 C22 112.81(11)
C21 U1 C22 29.62(11)
C25 U1 C22 49.06(10)
C35 U1 C22 115.22(10)
C31 U1 C22 89.21(10)
C24 U1 C22 48.89(10)
C34 U1 C22 137.41(10)
N2 U1 C23 126.26(10)
C8 U1 C23 83.25(10)
C21 U1 C23 49.05(10)
C25 U1 C23 49.00(10)
C35 U1 C23 135.75(10)
C31 U1 C23 106.03(10)
C24 U1 C23 29.58(10)
C34 U1 C23 141.82(10)
C22 U1 C23 29.56(10)
N2 U1 C32 132.97(10)
C8 U1 C32 94.35(11)
C21 U1 C32 116.93(11)
C25 U1 C32 140.39(10)
C35 U1 C32 48.80(10)
C31 U1 C32 29.58(10)
C24 U1 C32 122.36(10)
C34 U1 C32 48.63(10)
C22 U1 C32 91.85(10)
C23 U1 C32 94.70(10)
N2 U1 C33 105.15(10)
C8 U1 C33 74.92(10)
C21 U1 C33 146.12(11)
C25 U1 C33 161.55(10)
C35 U1 C33 48.63(10)
C31 U1 C33 48.61(10)
C24 U1 C33 132.46(10)
C34 U1 C33 29.44(10)
C22 U1 C33 119.32(10)
C23 U1 C33 113.20(10)
C32 U1 C33 29.24(10)
C7 N1 C2 124.5(3)
C7 N2 C5 115.3(3)
C7 N2 U1 120.2(2)
C5 N2 U1 121.14(19)
N1 C2 C1 109.3(3)
N1 C2 C3 107.3(3)
C1 C2 C3 110.7(3)
N2 C5 C6 112.0(3)
N2 C5 C4 108.6(3)
C6 C5 C4 110.4(3)
N1 C7 N2 118.8(3)
N1 C7 C9 129.3(3)
N2 C7 C9 111.7(3)
C9 C8 C13 116.2(3)
C9 C8 U1 112.9(2)
C13 C8 U1 130.2(2)
C10 C9 C8 120.5(3)
C10 C9 C7 122.1(3)
C8 C9 C7 117.4(3)
C11 C10 C9 120.5(3)
C12 C11 C10 119.8(3)
C11 C12 C13 120.0(3)
C12 C13 C8 122.4(3)
C22 C21 C25 107.7(3)
C22 C21 C26 124.4(3)
C25 C21 C26 127.2(3)
C22 C21 U1 76.4(2)
C25 C21 U1 74.99(19)
C26 C21 U1 122.1(2)
C21 C22 C23 108.5(3)
C21 C22 C27 124.9(3)
C23 C22 C27 125.6(3)
C21 C22 U1 74.0(2)
C23 C22 U1 75.67(19)
C27 C22 U1 126.0(2)
C24 C23 C22 107.9(3)
C24 C23 C28 126.1(3)
C22 C23 C28 125.6(3)
C24 C23 U1 74.47(18)
C22 C23 U1 74.77(19)
C28 C23 U1 122.4(2)
C25 C24 C23 108.0(3)
C25 C24 C29 123.6(3)
C23 C24 C29 127.6(3)
C25 C24 U1 74.26(19)
C23 C24 U1 75.95(18)
C29 C24 U1 123.6(2)
C24 C25 C21 107.9(3)
C24 C25 C30 124.3(3)
C21 C25 C30 127.4(3)
C24 C25 U1 75.9(2)
C21 C25 U1 74.9(2)
C30 C25 U1 120.7(2)
C32 C31 C35 107.7(3)
C32 C31 C36 127.2(3)
C35 C31 C36 124.4(3)
C32 C31 U1 76.24(19)
C35 C31 U1 74.77(19)
C36 C31 U1 122.6(2)
C33 C32 C31 108.0(3)
C33 C32 C37 125.1(3)
C31 C32 C37 126.5(3)
C33 C32 U1 75.55(19)
C31 C32 U1 74.2(2)
C37 C32 U1 121.4(2)
C32 C33 C34 108.3(3)
C32 C33 C38 126.9(3)
C34 C33 C38 123.4(3)
C32 C33 U1 75.2(2)
C34 C33 U1 74.2(2)
C38 C33 U1 127.3(2)
C33 C34 C35 107.9(3)
C33 C34 C39 123.9(3)
C35 C34 C39 127.7(3)
C33 C34 U1 76.35(19)
C35 C34 U1 74.71(19)
C39 C34 U1 121.3(2)
C34 C35 C31 108.0(3)
C34 C35 C40 126.5(3)
C31 C35 C40 124.7(3)
C34 C35 U1 75.63(19)
C31 C35 U1 75.43(19)
C40 C35 U1 123.0(2)

loop_
_geom_bond_atom_site_label_1
_geom_bond_atom_site_label_2
_geom_bond_distance
U1 N2 2.266(3)
U1 C8 2.414(3)
U1 C21 2.742(3)
U1 C25 2.743(3)
U1 C35 2.753(3)
U1 C31 2.762(3)
U1 C24 2.765(3)
U1 C34 2.765(3)
U1 C22 2.772(3)
U1 C23 2.784(3)
U1 C32 2.788(3)
U1 C33 2.792(3)
N1 C7 1.290(4)
N1 C2 1.461(4)
N2 C7 1.408(4)
N2 C5 1.478(4)
C1 C2 1.519(5)
C2 C3 1.526(5)
C4 C5 1.523(5)
C5 C6 1.514(5)
C7 C9 1.504(5)
C8 C9 1.415(5)
C8 C13 1.416(5)
C9 C10 1.404(5)
C10 C11 1.387(5)
C11 C12 1.377(5)
C12 C13 1.382(5)
C21 C22 1.410(5)
C21 C25 1.427(5)
C21 C26 1.508(5)
C22 C23 1.418(5)
C22 C27 1.514(5)
C23 C24 1.417(5)
C23 C28 1.503(5)
C24 C25 1.417(5)
C24 C29 1.507(5)
C25 C30 1.508(5)
C31 C32 1.417(5)
C31 C35 1.418(5)
C31 C36 1.509(5)
C32 C33 1.408(5)
C32 C37 1.506(5)
C33 C34 1.412(5)
C33 C38 1.502(5)
C34 C35 1.412(5)
C34 C39 1.504(5)
C35 C40 1.514(5)
